data_1567464
loop_
_publ_author_name
'Britton, Luke'
'Docherty, Jamie'
'Sklyaruk, Jan'
'Cooney, Jessica'
'Nichol, Gary Stephen'
'Dominey, Andrew'
'Thomas, Stephen P.'

_publ_section_title
;
 Iron-catalysed Alkene and Heteroarene H/D Exchange by Reversible
 Protonation of Iron-hydride Intermediates
;
_journal_name_full 'Chemical Science'
_journal_paper_doi 10.1039/D2SC03802A
_journal_year 2022
_chemical_formula_moiety 'C16 H38 Fe O P4'
_chemical_formula_sum 'C16 H38 Fe O P4'
_chemical_formula_weight 426.19
_space_group_crystal_system monoclinic
_space_group_IT_number 14
_space_group_name_Hall '-P 2yn'
_space_group_name_H-M_alt 'P 1 21/n 1'
_atom_sites_solution_hydrogens mixed
_atom_sites_solution_primary dual
_audit_creation_date 2022-01-20
_audit_creation_method
;
Olex2 1.5-beta
(compiled 2021.12.09 svn.r5202d8cf for OlexSys, GUI svn.r6439)
;
_audit_update_record
;
2022-03-16 deposited with the CCDC.	2022-08-09 downloaded from the CCDC.
;
_cell_angle_alpha 90
_cell_angle_beta 108.957(2)
_cell_angle_gamma 90
_cell_formula_units_Z 8
_cell_length_a 14.6983(3)
_cell_length_b 17.3967(3)
_cell_length_c 17.9529(4)
_cell_measurement_reflns_used 34876
_cell_measurement_temperature 120.01(10)
_cell_measurement_theta_max 31.1810
_cell_measurement_theta_min 3.6860
_cell_volume 4341.61(16)
_computing_cell_refinement 'CrysAlisPro 1.171.41.99a (Rigaku OD, 2021)'
_computing_data_collection 'CrysAlisPro 1.171.41.99a (Rigaku OD, 2021)'
_computing_data_reduction 'CrysAlisPro 1.171.41.99a (Rigaku OD, 2021)'
_computing_molecular_graphics 'Olex2 1.5-beta (Dolomanov et al., 2009)'
_computing_publication_material 'Olex2 1.5-beta (Dolomanov et al., 2009)'
_computing_structure_refinement 'SHELXL 2018/3 (Sheldrick, 2015)'
_computing_structure_solution 'SHELXT 2018/2 (Sheldrick, 2018)'
_diffrn_ambient_environment N~2~
_diffrn_ambient_temperature 120.01(10)
_diffrn_detector 'CCD plate'
_diffrn_detector_area_resol_mean 5.1574
_diffrn_detector_type Atlas
_diffrn_measured_fraction_theta_full 0.998
_diffrn_measured_fraction_theta_max 0.923
_diffrn_measurement_details
;
List of Runs (angles in degrees, time in seconds):

  # Type    Start    End  Width  t~exp~   \w     \q     \k     \f   Frames
#--------------------------------------------------------------------------
  1  \w    -62.00  46.00   1.00    7.50    --   14.65 -23.00 135.00  108
  2  \w    -17.00  92.00   1.00    7.50    --   14.65  23.00 -59.00  109
  3  \w    -44.00  21.00   1.00    7.50    --  -12.93  77.00  30.00   65
  4  \w    -42.00  18.00   1.00    7.50    --  -12.93 -77.00  90.00   60
  5  \w    -42.00  18.00   1.00    7.50    --  -12.93 -77.00 -30.00   60
  6  \w    -42.00  46.00   1.00    7.50    --   14.65 -77.00  90.00   88
  7  \w    -56.00  41.00   1.00    7.50    --   14.65 -57.00-150.00   97
  8  \w    -12.00  85.00   1.00    7.50    --   14.65  57.00-150.00   97
  9  \w    -15.00  55.00   1.00    7.50    --   14.65 -99.00 -60.00   70
 10  \w    -44.00  13.00   1.00    7.50    --  -12.93  77.00 -30.00   57
 11  \w    -42.00  18.00   1.00    7.50    --  -12.93 -77.00  30.00   60
;
_diffrn_measurement_device 'four-circle diffractometer'
_diffrn_measurement_device_type 'Rigaku Oxford Diffraction SuperNova'
_diffrn_measurement_method '\w scans'
_diffrn_orient_matrix_type 'CrysAlisPro convention (1999,Acta A55,543-557)'
_diffrn_orient_matrix_UB_11 -0.0485970000
_diffrn_orient_matrix_UB_12 0.0099319000
_diffrn_orient_matrix_UB_13 -0.0201886000
_diffrn_orient_matrix_UB_21 -0.0071084000
_diffrn_orient_matrix_UB_22 0.0076727000
_diffrn_orient_matrix_UB_23 0.0365225000
_diffrn_orient_matrix_UB_31 0.0138382000
_diffrn_orient_matrix_UB_32 0.0387885000
_diffrn_orient_matrix_UB_33 -0.0020470000
_diffrn_radiation_monochromator mirror
_diffrn_radiation_probe x-ray
_diffrn_radiation_type 'Mo K\a'
_diffrn_radiation_wavelength 0.71073
_diffrn_reflns_av_R_equivalents 0.0487
_diffrn_reflns_av_unetI/netI 0.0325
_diffrn_reflns_Laue_measured_fraction_full 0.998
_diffrn_reflns_Laue_measured_fraction_max 0.923
_diffrn_reflns_limit_h_max 19
_diffrn_reflns_limit_h_min -21
_diffrn_reflns_limit_k_max 25
_diffrn_reflns_limit_k_min -24
_diffrn_reflns_limit_l_max 26
_diffrn_reflns_limit_l_min -25
_diffrn_reflns_number 114056
_diffrn_reflns_point_group_measured_fraction_full 0.998
_diffrn_reflns_point_group_measured_fraction_max 0.923
_diffrn_reflns_theta_full 25.242
_diffrn_reflns_theta_max 31.324
_diffrn_reflns_theta_min 3.156
_diffrn_source 'micro-focus sealed X-ray tube'
_diffrn_source_current 0.8
_diffrn_source_type 'SuperNova (Mo) X-ray Source'
_diffrn_source_voltage 50.0
_exptl_absorpt_coefficient_mu 0.990
_exptl_absorpt_correction_T_max 1.00000
_exptl_absorpt_correction_T_min 0.86380
_exptl_absorpt_correction_type multi-scan
_exptl_absorpt_process_details
;
CrysAlisPro 1.171.41.99a (Rigaku Oxford Diffraction, 2021)
Empirical absorption correction using spherical harmonics,
implemented in SCALE3 ABSPACK scaling algorithm.
;
_exptl_crystal_colour 'translucent dark yellow'
_exptl_crystal_density_diffrn 1.304
_exptl_crystal_description block
_exptl_crystal_F_000 1824
_exptl_crystal_recrystallization_method
'The material was recrystallised from a mixture of pentane and THF  by slow cooling'
_exptl_crystal_size_max 0.33
_exptl_crystal_size_mid 0.19
_exptl_crystal_size_min 0.19
_refine_diff_density_max 0.671
_refine_diff_density_min -0.487
_refine_diff_density_rms 0.065
_refine_ls_extinction_method none
_refine_ls_goodness_of_fit_ref 1.043
_refine_ls_hydrogen_treatment mixed
_refine_ls_matrix_type full
_refine_ls_number_parameters 727
_refine_ls_number_reflns 13141
_refine_ls_number_restraints 153
_refine_ls_restrained_S_all 1.037
_refine_ls_R_factor_all 0.0494
_refine_ls_R_factor_gt 0.0336
_refine_ls_shift/su_max 0.001
_refine_ls_shift/su_mean 0.000
_refine_ls_structure_factor_coef Fsqd
_refine_ls_weighting_details 'w=1/[\s^2^(Fo^2^)+(0.0289P)^2^+1.7633P] where P=(Fo^2^+2Fc^2^)/3'
_refine_ls_weighting_scheme calc
_refine_ls_wR_factor_gt 0.0689
_refine_ls_wR_factor_ref 0.0754
_reflns_Friedel_coverage 0.000
_reflns_number_gt 10498
_reflns_number_total 13141
_reflns_threshold_expression 'I > 2\s(I)'
_cod_data_source_file d2sc03802a2.cif
_cod_data_source_block se22002
_cod_database_code 1567464
_shelx_shelxl_version_number 2018/3
_chemical_oxdiff_formula 'C14 H37 B1 Fe1 O2 P4'
_chemical_oxdiff_usercomment '@ 120 K LAB302'
_shelx_space_group_comment
;
The symmetry employed for this shelxl refinement is uniquely defined
by the following loop, which should always be used as a source of
symmetry information in preference to the above space-group names.
They are only intended as comments.
;
_shelx_estimated_absorpt_t_max 0.834
_shelx_estimated_absorpt_t_min 0.736
_olex2_refinement_description
;
1. Fixed Uiso
 At 1.2 times of:
  All C(H) groups, All C(H,H) groups
2. Restrained distances
 Fe51-C51 \\sim Fe51-C51A
 with sigma of 0.02
 O51-C51 \\sim O51A-C51A
 with sigma of 0.02
 O51-C54 \\sim O51A-C54A
 with sigma of 0.02
 C51-C52 \\sim C51A-C52A
 with sigma of 0.02
 C51-C54 \\sim C51A-C54A
 with sigma of 0.04
 C52-C53 \\sim C52A-C53A
 with sigma of 0.02
 C51-C53 \\sim C51A-C53A
 with sigma of 0.04
 C53-C54 \\sim C53A-C54A
 with sigma of 0.02
 C52-C54 \\sim C52A-C54A
 with sigma of 0.04
 Fe51-O51 \\sim Fe51-O51A
 with sigma of 0.04
 Fe51-C52 \\sim Fe51-C52A
 with sigma of 0.04
 O51-C52 \\sim O51A-C52A
 with sigma of 0.04
 O51-C53 \\sim O51A-C53A
 with sigma of 0.04
3. Rigid bond restraints
 O51, C51, C52, C53, C54
 with sigma for 1-2 distances of 0.01 and sigma for 1-3 distances of 0.01
 O51A, C51A, C52A, C53A, C54A
 with sigma for 1-2 distances of 0.01 and sigma for 1-3 distances of 0.01
4. Uiso/Uaniso restraints and constraints
O51A \\sim C51A \\sim C52A \\sim C53A \\sim C54A: within 2A with sigma of 0.04
and sigma for terminal atoms of 0.08 within 2A
O51 \\sim C51 \\sim C52 \\sim C53 \\sim C54: within 2A with sigma of 0.04 and
sigma for terminal atoms of 0.08 within 2A
5. Rigid body (RIGU) restrains
 O51A, C51A, C52A, C53A, C54A
 with sigma for 1-2 distances of 0.004 and sigma for 1-3 distances of 0.004
 O51, C51, C52, C53, C54
 with sigma for 1-2 distances of 0.004 and sigma for 1-3 distances of 0.004
6. Others
 Sof(O51A)=Sof(C51A)=Sof(C52A)=Sof(H52A)=Sof(C53A)=Sof(H53C)=Sof(H53D)=
 Sof(C54A)=Sof(H54C)=Sof(H54D)=1-FVAR(1)
 Sof(O51)=Sof(C51)=Sof(C52)=Sof(H52)=Sof(C53)=Sof(H53A)=Sof(H53B)=Sof(C54)=
 Sof(H54A)=Sof(H54B)=FVAR(1)
7.a Secondary CH2 refined with riding coordinates:
 C53(H53A,H53B), C53A(H53C,H53D), C54(H54A,H54B), C54A(H54C,H54D)
7.b Aromatic/amide H refined with riding coordinates:
 C52(H52), C52A(H52A)
;
_olex2_diffrn_ambient_temperature_device 'Oxford Cryosystems Cryostream 700+'
_olex2_exptl_crystal_mounting_method 'The crystal was mounted on a MITIGEN holder in Paratone oil'
_olex2_submission_original_sample_id LAB302
_olex2_submission_special_instructions 'No special instructions were received'
_oxdiff_exptl_absorpt_empirical_details
;
Empirical correction (ABSPACK) includes:
- Absorption correction using spherical harmonics
- Frame scaling
;
_oxdiff_exptl_absorpt_empirical_full_max 1.429
_oxdiff_exptl_absorpt_empirical_full_min 0.812

loop_
_space_group_symop_operation_xyz
'x, y, z'
'-x+1/2, y+1/2, -z+1/2'
'-x, -y, -z'
'x-1/2, -y-1/2, z-1/2'

loop_
_atom_site_label
_atom_site_type_symbol
_atom_site_fract_x
_atom_site_fract_y
_atom_site_fract_z
_atom_site_U_iso_or_equiv
_atom_site_adp_type
_atom_site_occupancy
_atom_site_site_symmetry_order
_atom_site_calc_flag
_atom_site_refinement_flags_posn
_atom_site_refinement_flags_adp
_atom_site_refinement_flags_occupancy
_atom_site_disorder_assembly
_atom_site_disorder_group
Fe1 Fe 0.79050(2) 0.58968(2) 0.38271(2) 0.01450(5) Uani 1 1 d . . . . .
H H 0.8696(15) 0.5659(12) 0.4546(12) 0.044(6) Uiso 1 1 d . . . . .
P1 P 0.68983(3) 0.53778(2) 0.43422(2) 0.01894(8) Uani 1 1 d . . . . .
P2 P 0.80765(3) 0.47459(2) 0.34181(2) 0.02061(8) Uani 1 1 d . . . . .
P3 P 0.79740(3) 0.69825(2) 0.44442(3) 0.02289(9) Uani 1 1 d . . . . .
P4 P 0.89974(3) 0.63922(2) 0.33923(2) 0.02083(8) Uani 1 1 d . . . . .
O1 O 0.69809(9) 0.69521(6) 0.25265(8) 0.0348(3) Uani 1 1 d . . . . .
C1 C 0.68582(10) 0.62290(8) 0.28589(9) 0.0187(3) Uani 1 1 d . . . . .
C2 C 0.60270(12) 0.59323(10) 0.23954(11) 0.0317(4) Uani 1 1 d . . . . .
H2 H 0.5788(15) 0.5472(13) 0.2474(12) 0.044(6) Uiso 1 1 d . . . . .
C3 C 0.55167(13) 0.64242(11) 0.16993(12) 0.0345(4) Uani 1 1 d . . . . .
H3A H 0.5508(16) 0.6221(13) 0.1180(14) 0.049(6) Uiso 1 1 d . . . . .
H3B H 0.4878(19) 0.6543(14) 0.1679(14) 0.064(8) Uiso 1 1 d . . . . .
C4 C 0.61304(13) 0.71401(10) 0.18909(11) 0.0290(4) Uani 1 1 d . . . . .
H4A H 0.6319(14) 0.7341(11) 0.1469(11) 0.031(5) Uiso 1 1 d . . . . .
H4B H 0.5811(16) 0.7551(13) 0.2049(13) 0.049(6) Uiso 1 1 d . . . . .
C5 C 0.65428(12) 0.44124(9) 0.39150(10) 0.0263(3) Uani 1 1 d . . . . .
H5A H 0.6062(14) 0.4481(10) 0.3417(11) 0.028(5) Uiso 1 1 d . . . . .
H5B H 0.6254(15) 0.4133(11) 0.4238(12) 0.039(6) Uiso 1 1 d . . . . .
C6 C 0.74459(14) 0.40349(9) 0.38446(11) 0.0276(4) Uani 1 1 d . . . . .
H6A H 0.7894(13) 0.3885(10) 0.4390(11) 0.027(5) Uiso 1 1 d . . . . .
H6B H 0.7313(14) 0.3590(12) 0.3539(12) 0.038(5) Uiso 1 1 d . . . . .
C7 C 0.57358(13) 0.58062(12) 0.42757(12) 0.0324(4) Uani 1 1 d . . . . .
H7A H 0.5343(16) 0.5447(12) 0.4415(13) 0.045(6) Uiso 1 1 d . . . . .
H7B H 0.5437(15) 0.6004(11) 0.3756(13) 0.037(6) Uiso 1 1 d . . . . .
H7C H 0.5817(15) 0.6229(12) 0.4636(12) 0.040(6) Uiso 1 1 d . . . . .
C8 C 0.73158(15) 0.51172(12) 0.53884(10) 0.0312(4) Uani 1 1 d . . . . .
H8A H 0.6856(18) 0.4876(13) 0.5539(14) 0.052(7) Uiso 1 1 d . . . . .
H8B H 0.7877(17) 0.4800(13) 0.5487(13) 0.049(6) Uiso 1 1 d . . . . .
H8C H 0.7505(16) 0.5571(14) 0.5673(14) 0.050(6) Uiso 1 1 d . . . . .
C9 C 0.92731(14) 0.43033(10) 0.36924(14) 0.0337(4) Uani 1 1 d . . . . .
H9A H 0.9607(15) 0.4524(12) 0.3356(13) 0.042(6) Uiso 1 1 d . . . . .
H9B H 0.9180(16) 0.3783(14) 0.3595(13) 0.051(6) Uiso 1 1 d . . . . .
H9C H 0.9614(16) 0.4403(12) 0.4253(14) 0.044(6) Uiso 1 1 d . . . . .
C10 C 0.76185(19) 0.44656(12) 0.23780(11) 0.0385(5) Uani 1 1 d . . . . .
H10A H 0.6972(17) 0.4576(12) 0.2175(13) 0.041(6) Uiso 1 1 d . . . . .
H10B H 0.7890(16) 0.4771(13) 0.2062(13) 0.047(6) Uiso 1 1 d . . . . .
H10C H 0.7745(16) 0.3930(13) 0.2320(13) 0.047(6) Uiso 1 1 d . . . . .
C11 C 0.89372(14) 0.76045(10) 0.43202(13) 0.0355(4) Uani 1 1 d . . . . .
H11A H 0.8790(16) 0.8112(13) 0.4374(13) 0.048(6) Uiso 1 1 d . . . . .
H11B H 0.9501(15) 0.7472(11) 0.4731(12) 0.034(5) Uiso 1 1 d . . . . .
C12 C 0.90332(14) 0.74459(10) 0.35184(13) 0.0329(4) Uani 1 1 d . . . . .
H12A H 0.8518(15) 0.7638(12) 0.3123(12) 0.038(6) Uiso 1 1 d . . . . .
H12B H 0.9604(16) 0.7650(12) 0.3469(12) 0.042(6) Uiso 1 1 d . . . . .
C13 C 0.82919(16) 0.70130(13) 0.55181(12) 0.0376(4) Uani 1 1 d . . . . .
H13A H 0.8780(15) 0.6663(12) 0.5740(12) 0.037(6) Uiso 1 1 d . . . . .
H13B H 0.7770(17) 0.6862(12) 0.5680(13) 0.045(6) Uiso 1 1 d . . . . .
H13C H 0.8464(16) 0.7518(14) 0.5668(13) 0.051(6) Uiso 1 1 d . . . . .
C14 C 0.69515(15) 0.76467(11) 0.41609(15) 0.0376(5) Uani 1 1 d . . . . .
H14A H 0.7073(16) 0.8068(14) 0.4475(14) 0.052(7) Uiso 1 1 d . . . . .
H14B H 0.6818(17) 0.7769(13) 0.3637(15) 0.053(7) Uiso 1 1 d . . . . .
H14C H 0.6430(19) 0.7411(14) 0.4252(15) 0.065(8) Uiso 1 1 d . . . . .
C15 C 1.02676(12) 0.61740(12) 0.39017(13) 0.0344(4) Uani 1 1 d . . . . .
H15A H 1.0373(15) 0.5628(13) 0.3899(13) 0.046(6) Uiso 1 1 d . . . . .
H15B H 1.0425(15) 0.6338(11) 0.4426(13) 0.037(6) Uiso 1 1 d . . . . .
H15C H 1.0674(15) 0.6414(12) 0.3653(12) 0.040(6) Uiso 1 1 d . . . . .
C16 C 0.89447(15) 0.62904(13) 0.23652(12) 0.0353(4) Uani 1 1 d . . . . .
H16A H 0.9394(17) 0.6610(13) 0.2255(13) 0.049(6) Uiso 1 1 d . . . . .
H16B H 0.8345(17) 0.6443(12) 0.2057(13) 0.046(6) Uiso 1 1 d . . . . .
H16C H 0.9076(15) 0.5765(13) 0.2254(13) 0.046(6) Uiso 1 1 d . . . . .
Fe51 Fe 0.21391(2) 0.40984(2) 0.12128(2) 0.01373(5) Uani 1 1 d D . . . .
HA H 0.1448(15) 0.4447(12) 0.0515(12) 0.044(6) Uiso 1 1 d . . . . .
P51 P 0.17244(3) 0.30084(2) 0.06161(2) 0.02481(9) Uani 1 1 d . . . . .
P52 P 0.31573(3) 0.41915(2) 0.05683(2) 0.02273(9) Uani 1 1 d . . . . .
P53 P 0.09513(3) 0.40848(2) 0.16829(3) 0.02167(9) Uani 1 1 d . . . . .
P54 P 0.24449(3) 0.52403(2) 0.17245(2) 0.01977(8) Uani 1 1 d . . . . .
O51 O 0.2966(5) 0.3686(6) 0.2890(4) 0.0246(15) Uani 0.628(8) 1 d D U P A 1
O51A O 0.3885(9) 0.3306(6) 0.2151(6) 0.0201(17) Uani 0.372(8) 1 d D U P A 2
C51 C 0.3106(8) 0.3606(10) 0.2140(5) 0.0157(14) Uani 0.628(8) 1 d D U P A 1
C51A C 0.3003(14) 0.3618(15) 0.2194(9) 0.017(2) Uani 0.372(8) 1 d D U P A 2
C52 C 0.3883(8) 0.3146(5) 0.2258(5) 0.0249(14) Uani 0.628(8) 1 d D U P A 1
H52 H 0.412064 0.299854 0.184580 0.030 Uiso 0.628(8) 1 calc R U P A 1
C52A C 0.3025(12) 0.3570(15) 0.2957(10) 0.024(2) Uani 0.372(8) 1 d D U P A 2
H52A H 0.251628 0.373959 0.313444 0.029 Uiso 0.372(8) 1 calc R U P A 2
C53 C 0.4336(6) 0.2891(5) 0.3092(3) 0.0246(11) Uani 0.628(8) 1 d D U P A 1
H53A H 0.503770 0.298946 0.328427 0.029 Uiso 0.628(8) 1 calc R U P A 1
H53B H 0.421395 0.234033 0.316069 0.029 Uiso 0.628(8) 1 calc R U P A 1
C53A C 0.3933(10) 0.3223(8) 0.3482(8) 0.027(2) Uani 0.372(8) 1 d D U P A 2
H53C H 0.380496 0.280680 0.381043 0.033 Uiso 0.372(8) 1 calc R U P A 2
H53D H 0.435626 0.361362 0.382582 0.033 Uiso 0.372(8) 1 calc R U P A 2
C54 C 0.3807(6) 0.3405(5) 0.3492(5) 0.0273(12) Uani 0.628(8) 1 d D U P A 1
H54A H 0.361937 0.311177 0.389210 0.033 Uiso 0.628(8) 1 calc R U P A 1
H54B H 0.422170 0.383922 0.375682 0.033 Uiso 0.628(8) 1 calc R U P A 1
C54A C 0.4352(10) 0.2917(9) 0.2881(5) 0.0227(17) Uani 0.372(8) 1 d D U P A 2
H54C H 0.505397 0.301297 0.305246 0.027 Uiso 0.372(8) 1 calc R U P A 2
H54D H 0.424223 0.235578 0.281545 0.027 Uiso 0.372(8) 1 calc R U P A 2
C55 C 0.23039(18) 0.28754(13) -0.01444(13) 0.0436(5) Uani 1 1 d . . . . .
H55A H 0.1860(17) 0.3139(13) -0.0618(14) 0.050(7) Uiso 1 1 d . . . . .
H55B H 0.2327(18) 0.2346(15) -0.0287(14) 0.064(7) Uiso 1 1 d . . . . .
C56 C 0.32869(16) 0.32443(12) 0.01416(13) 0.0387(5) Uani 1 1 d . . . . .
H56A H 0.3742(16) 0.2926(12) 0.0577(13) 0.043(6) Uiso 1 1 d . . . . .
H56B H 0.3579(16) 0.3344(12) -0.0244(13) 0.045(6) Uiso 1 1 d . . . . .
C57 C 0.2041(2) 0.21041(11) 0.11715(15) 0.0439(5) Uani 1 1 d . . . . .
H57A H 0.1816(18) 0.1691(15) 0.0831(15) 0.062(7) Uiso 1 1 d . . . . .
H57B H 0.175(2) 0.2103(15) 0.1580(17) 0.072(9) Uiso 1 1 d . . . . .
H57C H 0.271(2) 0.2093(14) 0.1391(15) 0.064(8) Uiso 1 1 d . . . . .
C58 C 0.04751(17) 0.27828(15) 0.00420(15) 0.0481(6) Uani 1 1 d . . . . .
H58A H 0.0272(16) 0.3182(13) -0.0316(14) 0.046(6) Uiso 1 1 d . . . . .
H58B H 0.0470(17) 0.2315(14) -0.0262(14) 0.060(7) Uiso 1 1 d . . . . .
H58C H 0.006(2) 0.2720(15) 0.0385(16) 0.075(9) Uiso 1 1 d . . . . .
C59 C 0.28092(17) 0.47768(14) -0.03322(12) 0.0405(5) Uani 1 1 d . . . . .
H59A H 0.2851(17) 0.5301(14) -0.0152(14) 0.054(7) Uiso 1 1 d . . . . .
H59B H 0.3280(17) 0.4735(13) -0.0606(14) 0.053(7) Uiso 1 1 d . . . . .
H59C H 0.2180(18) 0.4585(13) -0.0702(14) 0.055(7) Uiso 1 1 d . . . . .
C60 C 0.44150(14) 0.44833(12) 0.10078(14) 0.0361(4) Uani 1 1 d . . . . .
H60A H 0.4759(16) 0.4369(12) 0.0663(13) 0.047(6) Uiso 1 1 d . . . . .
H60B H 0.4677(16) 0.4226(12) 0.1460(14) 0.043(6) Uiso 1 1 d . . . . .
H60C H 0.4420(14) 0.5040(12) 0.1124(12) 0.038(5) Uiso 1 1 d . . . . .
C61 C 0.11132(15) 0.48525(11) 0.24261(13) 0.0361(4) Uani 1 1 d . . . . .
H61A H 0.1573(18) 0.4640(14) 0.2908(15) 0.059(7) Uiso 1 1 d . . . . .
H61B H 0.0522(17) 0.4933(12) 0.2502(13) 0.048(6) Uiso 1 1 d . . . . .
C62 C 0.14934(14) 0.55551(10) 0.21222(13) 0.0350(4) Uani 1 1 d . . . . .
H62A H 0.1728(15) 0.5948(12) 0.2502(12) 0.039(6) Uiso 1 1 d . . . . .
H62B H 0.0962(17) 0.5778(13) 0.1672(14) 0.051(7) Uiso 1 1 d . . . . .
C63 C 0.06645(17) 0.32619(12) 0.22037(14) 0.0380(4) Uani 1 1 d . . . . .
H63A H 0.0389(16) 0.2853(13) 0.1831(13) 0.045(6) Uiso 1 1 d . . . . .
H63B H 0.0191(17) 0.3420(13) 0.2435(13) 0.051(6) Uiso 1 1 d . . . . .
H63C H 0.1244(18) 0.3071(13) 0.2591(14) 0.055(7) Uiso 1 1 d . . . . .
C64 C -0.02507(13) 0.43291(13) 0.10246(15) 0.0391(5) Uani 1 1 d . . . . .
H64A H -0.0413(15) 0.3964(12) 0.0633(13) 0.037(6) Uiso 1 1 d . . . . .
H64B H -0.0726(17) 0.4313(12) 0.1302(13) 0.048(6) Uiso 1 1 d . . . . .
H64C H -0.0237(15) 0.4810(13) 0.0806(12) 0.040(6) Uiso 1 1 d . . . . .
C65 C 0.35292(14) 0.53996(11) 0.25696(12) 0.0327(4) Uani 1 1 d . . . . .
H65A H 0.3481(16) 0.5088(13) 0.3004(14) 0.051(7) Uiso 1 1 d . . . . .
H65B H 0.3591(16) 0.5932(14) 0.2687(13) 0.052(7) Uiso 1 1 d . . . . .
H65C H 0.4073(18) 0.5269(13) 0.2434(14) 0.055(7) Uiso 1 1 d . . . . .
C66 C 0.24964(16) 0.60829(10) 0.11311(14) 0.0361(4) Uani 1 1 d . . . . .
H66A H 0.2516(15) 0.6530(13) 0.1425(12) 0.040(6) Uiso 1 1 d . . . . .
H66B H 0.3061(17) 0.6072(12) 0.0962(13) 0.044(6) Uiso 1 1 d . . . . .
H66C H 0.1942(17) 0.6093(12) 0.0658(14) 0.046(6) Uiso 1 1 d . . . . .

loop_
_atom_site_aniso_label
_atom_site_aniso_U_11
_atom_site_aniso_U_22
_atom_site_aniso_U_33
_atom_site_aniso_U_23
_atom_site_aniso_U_13
_atom_site_aniso_U_12
Fe1 0.01261(10) 0.01420(10) 0.01671(10) -0.00088(8) 0.00479(8) -0.00004(7)
P1 0.01629(18) 0.02399(19) 0.01716(18) 0.00170(15) 0.00630(15) -0.00075(14)
P2 0.0288(2) 0.01509(17) 0.02070(19) -0.00050(14) 0.01179(16) -0.00032(14)
P3 0.01777(19) 0.01923(18) 0.0307(2) -0.00801(16) 0.00651(17) 0.00030(14)
P4 0.01560(18) 0.02162(19) 0.0266(2) 0.00035(16) 0.00867(16) -0.00231(14)
O1 0.0306(7) 0.0210(6) 0.0426(7) 0.0123(5) -0.0020(6) -0.0038(5)
C1 0.0174(7) 0.0194(7) 0.0206(7) 0.0037(6) 0.0081(6) 0.0012(5)
C2 0.0236(8) 0.0345(9) 0.0292(9) 0.0138(7) -0.0020(7) -0.0080(7)
C3 0.0228(9) 0.0439(10) 0.0313(10) 0.0151(8) 0.0012(8) -0.0007(7)
C4 0.0336(9) 0.0268(8) 0.0266(9) 0.0087(7) 0.0098(8) 0.0086(7)
C5 0.0280(9) 0.0264(8) 0.0244(8) 0.0036(7) 0.0084(7) -0.0103(6)
C6 0.0371(10) 0.0171(7) 0.0302(9) 0.0021(7) 0.0132(8) -0.0041(6)
C7 0.0203(8) 0.0432(11) 0.0370(10) 0.0054(9) 0.0140(8) 0.0032(7)
C8 0.0343(10) 0.0398(10) 0.0204(8) 0.0057(8) 0.0102(7) 0.0012(8)
C9 0.0383(10) 0.0219(8) 0.0491(12) 0.0028(8) 0.0255(10) 0.0079(7)
C10 0.0617(15) 0.0298(10) 0.0262(10) -0.0069(8) 0.0176(10) -0.0067(9)
C11 0.0271(9) 0.0231(8) 0.0544(13) -0.0106(8) 0.0109(9) -0.0068(7)
C12 0.0253(9) 0.0230(8) 0.0496(12) 0.0015(8) 0.0111(9) -0.0088(7)
C13 0.0374(11) 0.0391(11) 0.0343(10) -0.0175(9) 0.0091(9) -0.0007(9)
C14 0.0305(10) 0.0266(9) 0.0532(14) -0.0103(9) 0.0101(9) 0.0088(7)
C15 0.0158(8) 0.0398(10) 0.0472(12) -0.0036(9) 0.0098(8) -0.0017(7)
C16 0.0339(10) 0.0457(11) 0.0319(10) 0.0037(9) 0.0184(9) -0.0075(9)
Fe51 0.01378(10) 0.01487(10) 0.01168(9) -0.00028(7) 0.00293(8) 0.00147(7)
P51 0.0304(2) 0.02094(19) 0.0210(2) -0.00699(16) 0.00541(17) -0.00209(16)
P52 0.0244(2) 0.0274(2) 0.02009(19) 0.00313(16) 0.01236(16) 0.00468(15)
P53 0.01676(18) 0.02286(19) 0.0274(2) -0.00117(16) 0.00988(16) -0.00115(14)
P54 0.01783(18) 0.01619(17) 0.0251(2) -0.00316(15) 0.00673(15) -0.00055(13)
O51 0.0206(17) 0.041(3) 0.0086(15) 0.0043(16) -0.0001(11) 0.0129(15)
O51A 0.022(2) 0.023(4) 0.015(3) 0.011(2) 0.0052(19) 0.011(2)
C51 0.015(3) 0.024(2) 0.0092(17) -0.0021(15) 0.0043(16) -0.001(2)
C51A 0.014(4) 0.014(4) 0.023(4) 0.003(3) 0.007(3) 0.003(3)
C52 0.031(2) 0.028(4) 0.020(2) 0.008(2) 0.0134(18) 0.017(2)
C52A 0.017(4) 0.036(5) 0.022(4) 0.010(3) 0.010(3) 0.011(3)
C53 0.0209(17) 0.0319(18) 0.018(3) 0.007(2) 0.002(2) 0.0083(13)
C53A 0.021(4) 0.040(6) 0.016(3) 0.011(3) -0.001(2) 0.017(3)
C54 0.023(2) 0.041(4) 0.0162(16) 0.004(2) 0.0044(15) 0.0160(19)
C54A 0.023(3) 0.029(3) 0.017(4) 0.007(3) 0.008(3) 0.012(2)
C55 0.0670(15) 0.0382(11) 0.0312(10) -0.0155(9) 0.0236(10) -0.0013(10)
C56 0.0525(12) 0.0391(10) 0.0369(11) -0.0058(9) 0.0315(10) 0.0076(9)
C57 0.0629(16) 0.0172(8) 0.0563(14) -0.0003(9) 0.0260(13) -0.0010(9)
C58 0.0459(13) 0.0490(13) 0.0395(12) -0.0179(11) 0.0001(10) -0.0173(10)
C59 0.0480(13) 0.0504(12) 0.0290(10) 0.0135(9) 0.0208(10) 0.0052(10)
C60 0.0251(9) 0.0431(11) 0.0462(12) 0.0036(10) 0.0203(9) -0.0003(8)
C61 0.0361(10) 0.0386(10) 0.0445(12) -0.0145(9) 0.0281(9) -0.0027(8)
C62 0.0302(9) 0.0273(9) 0.0524(12) -0.0164(9) 0.0203(9) -0.0009(7)
C63 0.0433(12) 0.0369(10) 0.0438(12) 0.0021(9) 0.0282(10) -0.0088(9)
C64 0.0164(8) 0.0393(11) 0.0588(14) 0.0019(10) 0.0084(9) 0.0011(7)
C65 0.0265(9) 0.0312(9) 0.0363(10) -0.0140(8) 0.0043(8) -0.0064(7)
C66 0.0395(11) 0.0200(8) 0.0486(12) 0.0039(8) 0.0138(10) -0.0026(7)

loop_
_atom_type_symbol
_atom_type_description
_atom_type_scat_dispersion_real
_atom_type_scat_dispersion_imag
_atom_type_scat_source
C C 0.0033 0.0016 'International Tables Vol C Tables 4.2.6.8 and 6.1.1.4'
H H 0.0000 0.0000 'International Tables Vol C Tables 4.2.6.8 and 6.1.1.4'
Fe Fe 0.3463 0.8444 'International Tables Vol C Tables 4.2.6.8 and 6.1.1.4'
O O 0.0106 0.0060 'International Tables Vol C Tables 4.2.6.8 and 6.1.1.4'
P P 0.1023 0.0942 'International Tables Vol C Tables 4.2.6.8 and 6.1.1.4'

loop_
_exptl_crystal_face_index_h
_exptl_crystal_face_index_k
_exptl_crystal_face_index_l
_exptl_crystal_face_perp_dist
-20 2 1 0.0653
14 18 -3 0.0982
17 -11 1 0.1086
2 -24 3 0.0954
-2 -24 -5 0.0954
0 23 8 0.0814
10 -9 -23 0.1099
-12 -13 19 0.1182
-11 8 23 0.0891
8 22 -7 0.1164
11 -6 15 0.1187
-8 -6 -18 0.1198

loop_
_geom_angle_atom_site_label_1
_geom_angle_atom_site_label_2
_geom_angle_atom_site_label_3
_geom_angle
_geom_angle_site_symmetry_1
_geom_angle_site_symmetry_3
_geom_angle_publ_flag
P1 Fe1 H 87.9(8) . . ?
P2 Fe1 H 83.9(8) . . ?
P2 Fe1 P1 86.040(16) . . ?
P2 Fe1 P3 168.445(19) . . ?
P2 Fe1 P4 93.640(17) . . ?
P3 Fe1 H 84.6(8) . . ?
P3 Fe1 P1 93.975(17) . . ?
P3 Fe1 P4 85.481(17) . . ?
P4 Fe1 H 87.8(8) . . ?
P4 Fe1 P1 175.710(18) . . ?
C1 Fe1 H 179.0(8) . . ?
C1 Fe1 P1 92.98(4) . . ?
C1 Fe1 P2 96.53(4) . . ?
C1 Fe1 P3 95.01(4) . . ?
C1 Fe1 P4 91.31(4) . . ?
C5 P1 Fe1 109.85(6) . . ?
C7 P1 Fe1 123.45(7) . . ?
C7 P1 C5 102.15(9) . . ?
C7 P1 C8 99.33(9) . . ?
C8 P1 Fe1 119.33(7) . . ?
C8 P1 C5 98.96(9) . . ?
C6 P2 Fe1 110.27(6) . . ?
C9 P2 Fe1 120.12(7) . . ?
C9 P2 C6 99.99(9) . . ?
C10 P2 Fe1 122.97(7) . . ?
C10 P2 C6 100.12(9) . . ?
C10 P2 C9 99.47(11) . . ?
C11 P3 Fe1 110.92(6) . . ?
C13 P3 Fe1 121.01(7) . . ?
C13 P3 C11 99.56(10) . . ?
C13 P3 C14 100.36(11) . . ?
C14 P3 Fe1 120.53(7) . . ?
C14 P3 C11 100.85(10) . . ?
C12 P4 Fe1 110.12(6) . . ?
C15 P4 Fe1 119.31(7) . . ?
C15 P4 C12 99.25(9) . . ?
C16 P4 Fe1 121.89(7) . . ?
C16 P4 C12 102.12(10) . . ?
C16 P4 C15 100.70(10) . . ?
C1 O1 C4 109.78(12) . . ?
O1 C1 Fe1 116.90(10) . . ?
C2 C1 Fe1 136.01(12) . . ?
C2 C1 O1 107.07(13) . . ?
C1 C2 H2 124.6(14) . . ?
C1 C2 C3 113.99(15) . . ?
C3 C2 H2 121.4(14) . . ?
C2 C3 H3A 115.4(13) . . ?
C2 C3 H3B 112.1(15) . . ?
C2 C3 C4 100.41(14) . . ?
H3A C3 H3B 109.3(19) . . ?
C4 C3 H3A 109.4(13) . . ?
C4 C3 H3B 109.8(15) . . ?
O1 C4 C3 107.20(13) . . ?
O1 C4 H4A 108.2(12) . . ?
O1 C4 H4B 108.8(13) . . ?
C3 C4 H4A 115.3(11) . . ?
C3 C4 H4B 111.9(14) . . ?
H4A C4 H4B 105.2(17) . . ?
P1 C5 H5A 107.5(11) . . ?
P1 C5 H5B 109.4(12) . . ?
H5A C5 H5B 107.1(16) . . ?
C6 C5 P1 106.83(11) . . ?
C6 C5 H5A 112.2(11) . . ?
C6 C5 H5B 113.7(12) . . ?
P2 C6 H6A 108.3(10) . . ?
P2 C6 H6B 110.4(13) . . ?
C5 C6 P2 108.23(11) . . ?
C5 C6 H6A 109.8(11) . . ?
C5 C6 H6B 112.7(13) . . ?
H6A C6 H6B 107.4(16) . . ?
P1 C7 H7A 110.7(13) . . ?
P1 C7 H7B 109.5(12) . . ?
P1 C7 H7C 110.9(12) . . ?
H7A C7 H7B 111.9(18) . . ?
H7A C7 H7C 106.4(18) . . ?
H7B C7 H7C 107.4(17) . . ?
P1 C8 H8A 112.7(15) . . ?
P1 C8 H8B 108.2(14) . . ?
P1 C8 H8C 107.0(14) . . ?
H8A C8 H8B 111(2) . . ?
H8A C8 H8C 110(2) . . ?
H8B C8 H8C 107.5(19) . . ?
P2 C9 H9A 107.5(12) . . ?
P2 C9 H9B 106.9(14) . . ?
P2 C9 H9C 109.0(13) . . ?
H9A C9 H9B 110.0(18) . . ?
H9A C9 H9C 112.0(18) . . ?
H9B C9 H9C 111.2(18) . . ?
P2 C10 H10A 109.8(14) . . ?
P2 C10 H10B 111.8(13) . . ?
P2 C10 H10C 110.3(13) . . ?
H10A C10 H10B 103.0(18) . . ?
H10A C10 H10C 111.7(19) . . ?
H10B C10 H10C 110.0(19) . . ?
P3 C11 H11A 109.4(14) . . ?
P3 C11 H11B 106.0(12) . . ?
H11A C11 H11B 109.2(18) . . ?
C12 C11 P3 108.56(12) . . ?
C12 C11 H11A 111.8(14) . . ?
C12 C11 H11B 111.6(12) . . ?
P4 C12 H12A 106.5(13) . . ?
P4 C12 H12B 110.7(13) . . ?
C11 C12 P4 106.82(13) . . ?
C11 C12 H12A 111.1(13) . . ?
C11 C12 H12B 112.4(13) . . ?
H12A C12 H12B 109.1(18) . . ?
P3 C13 H13A 109.3(13) . . ?
P3 C13 H13B 111.3(14) . . ?
P3 C13 H13C 106.6(14) . . ?
H13A C13 H13B 106.2(18) . . ?
H13A C13 H13C 113.4(19) . . ?
H13B C13 H13C 110.2(19) . . ?
P3 C14 H14A 111.0(15) . . ?
P3 C14 H14B 108.2(15) . . ?
P3 C14 H14C 108.8(16) . . ?
H14A C14 H14B 112(2) . . ?
H14A C14 H14C 105(2) . . ?
H14B C14 H14C 112(2) . . ?
P4 C15 H15A 110.0(13) . . ?
P4 C15 H15B 108.5(13) . . ?
P4 C15 H15C 111.6(13) . . ?
H15A C15 H15B 108.5(18) . . ?
H15A C15 H15C 107.7(18) . . ?
H15B C15 H15C 110.5(17) . . ?
P4 C16 H16A 110.8(14) . . ?
P4 C16 H16B 107.3(14) . . ?
P4 C16 H16C 110.7(13) . . ?
H16A C16 H16B 108.0(19) . . ?
H16A C16 H16C 108.5(19) . . ?
H16B C16 H16C 111.5(18) . . ?
P51 Fe51 HA 86.2(8) . . ?
P51 Fe51 P52 86.206(18) . . ?
P51 Fe51 P53 92.872(18) . . ?
P51 Fe51 P54 174.642(18) . . ?
P52 Fe51 HA 85.4(8) . . ?
P53 Fe51 HA 85.1(8) . . ?
P53 Fe51 P52 170.539(18) . . ?
P53 Fe51 P54 85.850(16) . . ?
P54 Fe51 HA 88.5(8) . . ?
P54 Fe51 P52 94.199(17) . . ?
C51 Fe51 HA 178.0(9) . . ?
C51 Fe51 P51 92.7(5) . . ?
C51 Fe51 P52 92.8(3) . . ?
C51 Fe51 P53 96.6(3) . . ?
C51 Fe51 P54 92.7(5) . . ?
C51A Fe51 HA 175.9(10) . . ?
C51A Fe51 P51 93.8(8) . . ?
C51A Fe51 P52 98.7(6) . . ?
C51A Fe51 P53 90.8(6) . . ?
C51A Fe51 P54 91.4(8) . . ?
C55 P51 Fe51 110.65(7) . . ?
C57 P51 Fe51 119.98(8) . . ?
C57 P51 C55 101.42(11) . . ?
C58 P51 Fe51 122.36(8) . . ?
C58 P51 C55 100.15(12) . . ?
C58 P51 C57 98.76(12) . . ?
C56 P52 Fe51 109.55(7) . . ?
C59 P52 Fe51 117.80(8) . . ?
C59 P52 C56 99.54(10) . . ?
C60 P52 Fe51 124.37(7) . . ?
C60 P52 C56 101.53(10) . . ?
C60 P52 C59 100.33(11) . . ?
C61 P53 Fe51 109.97(6) . . ?
C63 P53 Fe51 123.64(7) . . ?
C63 P53 C61 101.14(10) . . ?
C64 P53 Fe51 118.44(8) . . ?
C64 P53 C61 99.76(10) . . ?
C64 P53 C63 100.21(11) . . ?
C62 P54 Fe51 110.83(6) . . ?
C65 P54 Fe51 119.59(6) . . ?
C65 P54 C62 101.50(10) . . ?
C66 P54 Fe51 121.91(7) . . ?
C66 P54 C62 99.64(10) . . ?
C66 P54 C65 99.90(10) . . ?
C51 O51 C54 108.9(6) . . ?
C51A O51A C54A 107.6(8) . . ?
O51 C51 Fe51 117.5(6) . . ?
C52 C51 Fe51 136.0(8) . . ?
C52 C51 O51 106.4(5) . . ?
O51A C51A Fe51 116.1(10) . . ?
C52A C51A Fe51 135.7(13) . . ?
C52A C51A O51A 107.8(9) . . ?
C51 C52 H52 122.9 . . ?
C51 C52 C53 114.2(7) . . ?
C53 C52 H52 122.9 . . ?
C51A C52A H52A 123.7 . . ?
C51A C52A C53A 112.7(12) . . ?
C53A C52A H52A 123.7 . . ?
C52 C53 H53A 111.8 . . ?
C52 C53 H53B 111.8 . . ?
C52 C53 C54 99.8(6) . . ?
H53A C53 H53B 109.5 . . ?
C54 C53 H53A 111.8 . . ?
C54 C53 H53B 111.8 . . ?
C52A C53A H53C 111.7 . . ?
C52A C53A H53D 111.7 . . ?
C52A C53A C54A 100.5(11) . . ?
H53C C53A H53D 109.5 . . ?
C54A C53A H53C 111.7 . . ?
C54A C53A H53D 111.7 . . ?
O51 C54 C53 107.0(6) . . ?
O51 C54 H54A 110.3 . . ?
O51 C54 H54B 110.3 . . ?
C53 C54 H54A 110.3 . . ?
C53 C54 H54B 110.3 . . ?
H54A C54 H54B 108.6 . . ?
O51A C54A C53A 107.6(10) . . ?
O51A C54A H54C 110.2 . . ?
O51A C54A H54D 110.2 . . ?
C53A C54A H54C 110.2 . . ?
C53A C54A H54D 110.2 . . ?
H54C C54A H54D 108.5 . . ?
P51 C55 H55A 104.0(13) . . ?
P51 C55 H55B 112.5(15) . . ?
H55A C55 H55B 106.5(19) . . ?
C56 C55 P51 108.43(13) . . ?
C56 C55 H55A 112.4(13) . . ?
C56 C55 H55B 112.7(15) . . ?
P52 C56 H56A 107.3(12) . . ?
P52 C56 H56B 105.8(13) . . ?
C55 C56 P52 107.64(14) . . ?
C55 C56 H56A 110.5(12) . . ?
C55 C56 H56B 116.3(13) . . ?
H56A C56 H56B 108.9(18) . . ?
P51 C57 H57A 109.3(15) . . ?
P51 C57 H57B 108.7(16) . . ?
P51 C57 H57C 106.9(16) . . ?
H57A C57 H57B 110(2) . . ?
H57A C57 H57C 111(2) . . ?
H57B C57 H57C 110(2) . . ?
P51 C58 H58A 105.5(14) . . ?
P51 C58 H58B 108.5(14) . . ?
P51 C58 H58C 111.8(16) . . ?
H58A C58 H58B 107.1(19) . . ?
H58A C58 H58C 113(2) . . ?
H58B C58 H58C 111(2) . . ?
P52 C59 H59A 105.0(14) . . ?
P52 C59 H59B 111.2(14) . . ?
P52 C59 H59C 109.4(13) . . ?
H59A C59 H59B 105.2(19) . . ?
H59A C59 H59C 118.7(19) . . ?
H59B C59 H59C 107.2(19) . . ?
P52 C60 H60A 109.9(14) . . ?
P52 C60 H60B 109.2(14) . . ?
P52 C60 H60C 107.4(12) . . ?
H60A C60 H60B 109.0(19) . . ?
H60A C60 H60C 112.1(18) . . ?
H60B C60 H60C 109.0(18) . . ?
P53 C61 H61A 104.8(14) . . ?
P53 C61 H61B 107.8(13) . . ?
H61A C61 H61B 109.6(19) . . ?
C62 C61 P53 107.38(13) . . ?
C62 C61 H61A 113.0(14) . . ?
C62 C61 H61B 113.7(13) . . ?
P54 C62 H62A 110.3(13) . . ?
P54 C62 H62B 106.9(13) . . ?
C61 C62 P54 108.28(12) . . ?
C61 C62 H62A 114.4(12) . . ?
C61 C62 H62B 108.7(13) . . ?
H62A C62 H62B 107.9(17) . . ?
P53 C63 H63A 109.5(13) . . ?
P53 C63 H63B 108.4(13) . . ?
P53 C63 H63C 110.0(14) . . ?
H63A C63 H63B 108.0(18) . . ?
H63A C63 H63C 108.5(19) . . ?
H63B C63 H63C 112.4(19) . . ?
P53 C64 H64A 106.8(13) . . ?
P53 C64 H64B 111.3(13) . . ?
P53 C64 H64C 109.5(13) . . ?
H64A C64 H64B 108.6(18) . . ?
H64A C64 H64C 109.6(18) . . ?
H64B C64 H64C 110.9(18) . . ?
P54 C65 H65A 108.1(13) . . ?
P54 C65 H65B 109.1(14) . . ?
P54 C65 H65C 109.5(15) . . ?
H65A C65 H65B 113.1(19) . . ?
H65A C65 H65C 111.4(19) . . ?
H65B C65 H65C 105.5(19) . . ?
P54 C66 H66A 109.7(13) . . ?
P54 C66 H66B 111.5(13) . . ?
P54 C66 H66C 110.1(13) . . ?
H66A C66 H66B 108.7(18) . . ?
H66A C66 H66C 110.0(18) . . ?
H66B C66 H66C 106.8(18) . . ?

loop_
_geom_bond_atom_site_label_1
_geom_bond_atom_site_label_2
_geom_bond_distance
_geom_bond_site_symmetry_2
_geom_bond_publ_flag
Fe1 H 1.49(2) . ?
Fe1 P1 2.1793(4) . ?
Fe1 P2 2.1753(4) . ?
Fe1 P3 2.1753(4) . ?
Fe1 P4 2.1781(4) . ?
Fe1 C1 1.9962(15) . ?
P1 C5 1.8497(17) . ?
P1 C7 1.8321(18) . ?
P1 C8 1.8333(18) . ?
P2 C6 1.8537(17) . ?
P2 C9 1.8348(19) . ?
P2 C10 1.8333(19) . ?
P3 C11 1.8520(19) . ?
P3 C13 1.831(2) . ?
P3 C14 1.8320(18) . ?
P4 C12 1.8457(18) . ?
P4 C15 1.8321(18) . ?
P4 C16 1.829(2) . ?
O1 C1 1.4286(18) . ?
O1 C4 1.430(2) . ?
C1 C2 1.338(2) . ?
C2 H2 0.90(2) . ?
C2 C3 1.499(2) . ?
C3 H3A 0.99(2) . ?
C3 H3B 0.95(3) . ?
C3 C4 1.510(3) . ?
C4 H4A 0.95(2) . ?
C4 H4B 0.95(2) . ?
C5 H5A 0.950(19) . ?
C5 H5B 0.96(2) . ?
C5 C6 1.523(3) . ?
C6 H6A 1.021(19) . ?
C6 H6B 0.93(2) . ?
C7 H7A 0.94(2) . ?
C7 H7B 0.96(2) . ?
C7 H7C 0.96(2) . ?
C8 H8A 0.91(2) . ?
C8 H8B 0.96(2) . ?
C8 H8C 0.93(2) . ?
C9 H9A 0.97(2) . ?
C9 H9B 0.92(2) . ?
C9 H9C 0.98(2) . ?
C10 H10A 0.92(2) . ?
C10 H10B 0.95(2) . ?
C10 H10C 0.96(2) . ?
C11 H11A 0.92(2) . ?
C11 H11B 0.94(2) . ?
C11 C12 1.517(3) . ?
C12 H12A 0.92(2) . ?
C12 H12B 0.94(2) . ?
C13 H13A 0.93(2) . ?
C13 H13B 0.94(2) . ?
C13 H13C 0.93(2) . ?
C14 H14A 0.91(2) . ?
C14 H14B 0.92(2) . ?
C14 H14C 0.93(3) . ?
C15 H15A 0.96(2) . ?
C15 H15B 0.94(2) . ?
C15 H15C 0.95(2) . ?
C16 H16A 0.93(2) . ?
C16 H16B 0.91(2) . ?
C16 H16C 0.97(2) . ?
Fe51 HA 1.46(2) . ?
Fe51 P51 2.1658(4) . ?
Fe51 P52 2.1749(5) . ?
Fe51 P53 2.1722(4) . ?
Fe51 P54 2.1734(4) . ?
Fe51 C51 1.997(6) . ?
Fe51 C51A 1.990(9) . ?
P51 C55 1.844(2) . ?
P51 C57 1.840(2) . ?
P51 C58 1.833(2) . ?
P52 C56 1.8529(19) . ?
P52 C59 1.8370(19) . ?
P52 C60 1.830(2) . ?
P53 C61 1.8477(19) . ?
P53 C63 1.8323(19) . ?
P53 C64 1.8282(19) . ?
P54 C62 1.8478(18) . ?
P54 C65 1.8298(18) . ?
P54 C66 1.8281(19) . ?
O51 C51 1.433(10) . ?
O51 C54 1.438(7) . ?
O51A C51A 1.431(17) . ?
O51A C54A 1.437(9) . ?
C51 C52 1.354(11) . ?
C51A C52A 1.362(18) . ?
C52 H52 0.9500 . ?
C52 C53 1.496(8) . ?
C52A H52A 0.9500 . ?
C52A C53A 1.489(14) . ?
C53 H53A 0.9900 . ?
C53 H53B 0.9900 . ?
C53 C54 1.511(6) . ?
C53A H53C 0.9900 . ?
C53A H53D 0.9900 . ?
C53A C54A 1.504(10) . ?
C54 H54A 0.9900 . ?
C54 H54B 0.9900 . ?
C54A H54C 0.9900 . ?
C54A H54D 0.9900 . ?
C55 H55A 1.00(2) . ?
C55 H55B 0.96(3) . ?
C55 C56 1.510(3) . ?
C56 H56A 1.01(2) . ?
C56 H56B 0.94(2) . ?
C57 H57A 0.93(3) . ?
C57 H57B 0.96(3) . ?
C57 H57C 0.94(3) . ?
C58 H58A 0.93(2) . ?
C58 H58B 0.98(3) . ?
C58 H58C 1.00(3) . ?
C59 H59A 0.96(2) . ?
C59 H59B 0.97(2) . ?
C59 H59C 1.00(2) . ?
C60 H60A 0.94(2) . ?
C60 H60B 0.90(2) . ?
C60 H60C 0.99(2) . ?
C61 H61A 0.98(2) . ?
C61 H61B 0.93(2) . ?
C61 C62 1.517(3) . ?
C62 H62A 0.95(2) . ?
C62 H62B 1.00(2) . ?
C63 H63A 0.97(2) . ?
C63 H63B 0.96(2) . ?
C63 H63C 0.97(2) . ?
C64 H64A 0.92(2) . ?
C64 H64B 0.98(2) . ?
C64 H64C 0.93(2) . ?
C65 H65A 0.97(2) . ?
C65 H65B 0.95(2) . ?
C65 H65C 0.94(3) . ?
C66 H66A 0.94(2) . ?
C66 H66B 0.97(2) . ?
C66 H66C 0.97(2) . ?

loop_
_geom_torsion_atom_site_label_1
_geom_torsion_atom_site_label_2
_geom_torsion_atom_site_label_3
_geom_torsion_atom_site_label_4
_geom_torsion
_geom_torsion_site_symmetry_1
_geom_torsion_site_symmetry_2
_geom_torsion_site_symmetry_3
_geom_torsion_site_symmetry_4
_geom_torsion_publ_flag
Fe1 P1 C5 C6 40.43(12) . . . . ?
Fe1 P2 C6 C5 34.63(13) . . . . ?
Fe1 P3 C11 C12 31.90(15) . . . . ?
Fe1 P4 C12 C11 41.39(14) . . . . ?
Fe1 C1 C2 C3 -177.45(14) . . . . ?
P1 C5 C6 P2 -45.52(14) . . . . ?
P3 C11 C12 P4 -44.24(16) . . . . ?
O1 C1 C2 C3 0.8(2) . . . . ?
C1 O1 C4 C3 -12.4(2) . . . . ?
C1 C2 C3 C4 -7.8(2) . . . . ?
C2 C3 C4 O1 11.7(2) . . . . ?
C4 O1 C1 Fe1 -174.01(11) . . . . ?
C4 O1 C1 C2 7.38(19) . . . . ?
C7 P1 C5 C6 173.05(12) . . . . ?
C8 P1 C5 C6 -85.31(13) . . . . ?
C9 P2 C6 C5 162.09(13) . . . . ?
C10 P2 C6 C5 -96.31(14) . . . . ?
C13 P3 C11 C12 160.49(14) . . . . ?
C14 P3 C11 C12 -96.92(15) . . . . ?
C15 P4 C12 C11 -84.61(14) . . . . ?
C16 P4 C12 C11 172.24(13) . . . . ?
Fe51 P51 C55 C56 33.99(17) . . . . ?
Fe51 P52 C56 C55 38.81(16) . . . . ?
Fe51 P53 C61 C62 40.02(16) . . . . ?
Fe51 P54 C62 C61 32.84(16) . . . . ?
Fe51 C51 C52 C53 -176.2(13) . . . . ?
Fe51 C51A C52A C53A -172(2) . . . . ?
P51 C55 C56 P52 -44.24(18) . . . . ?
P53 C61 C62 P54 -44.09(17) . . . . ?
O51 C51 C52 C53 -0.9(16) . . . . ?
O51A C51A C52A C53A 0(3) . . . . ?
C51 O51 C54 C53 -19.8(13) . . . . ?
C51 C52 C53 C54 -10.4(13) . . . . ?
C51A O51A C54A C53A -19.8(19) . . . . ?
C51A C52A C53A C54A -12(3) . . . . ?
C52 C53 C54 O51 17.6(10) . . . . ?
C52A C53A C54A O51A 18.7(18) . . . . ?
C54 O51 C51 Fe51 -170.8(9) . . . . ?
C54 O51 C51 C52 13.0(15) . . . . ?
C54A O51A C51A Fe51 -173.8(14) . . . . ?
C54A O51A C51A C52A 12(3) . . . . ?
C57 P51 C55 C56 -94.39(17) . . . . ?
C58 P51 C55 C56 164.43(16) . . . . ?
C59 P52 C56 C55 -85.35(16) . . . . ?
C60 P52 C56 C55 171.95(15) . . . . ?
C63 P53 C61 C62 172.26(15) . . . . ?
C64 P53 C61 C62 -85.19(16) . . . . ?
C65 P54 C62 C61 -95.23(16) . . . . ?
C66 P54 C62 C61 162.51(15) . . . . ?

loop_
_exptl_oxdiff_crystal_face_indexfrac_h
_exptl_oxdiff_crystal_face_indexfrac_k
_exptl_oxdiff_crystal_face_indexfrac_l
_exptl_oxdiff_crystal_face_x
_exptl_oxdiff_crystal_face_y
_exptl_oxdiff_crystal_face_z
-19.7337 1.6482 0.7072 0.9611 0.1788 -0.2106
14.2209 17.6703 -3.2056 -0.4509 -0.0826 0.8888
17.3292 -10.9499 0.7374 -0.9658 -0.1803 -0.1864
2.2345 -24.0008 3.3244 -0.4141 -0.0786 -0.9068
-2.1068 -23.7753 -4.5225 -0.0424 -0.3326 -0.9421
0.1658 23.0975 7.9841 0.0602 0.4676 0.8819
10.2218 -9.2267 -22.8286 -0.1275 -0.9772 -0.1697
-12.4581 -13.3021 19.0014 0.0897 0.6805 -0.7273
-10.7621 7.6773 23.3032 0.1288 0.9865 0.1012
8.0648 22.1807 -7.4240 -0.0217 -0.1583 0.9872
11.0587 -5.7461 15.0585 -0.8985 0.4273 -0.1007
-7.8450 -5.8141 -18.2988 0.6929 -0.6572 -0.2966
